data_1573674
_journal_paper_doi 10.1039/D4DT03378G
_chemical_formula_sum 'C10 H21 B10 N S'
_chemical_formula_weight 295.44
_space_group_crystal_system orthorhombic
_space_group_IT_number 61
_space_group_name_Hall '-P 2ac 2ab'
_space_group_name_H-M_alt 'P b c a'
_atom_sites_solution_hydrogens mixed
_atom_sites_solution_primary direct
_audit_creation_method SHELXL-2019/3
_audit_update_record
;
2024-10-23 deposited with the CCDC.	2025-01-09 downloaded from the CCDC.
;
_cell_angle_alpha 90
_cell_angle_beta 90
_cell_angle_gamma 90
_cell_formula_units_Z 8
_cell_length_a 11.1107(11)
_cell_length_b 11.3129(11)
_cell_length_c 26.083(2)
_cell_measurement_reflns_used 1992
_cell_measurement_temperature 100(2)
_cell_measurement_theta_max 26.02
_cell_measurement_theta_min 3.62
_cell_volume 3278.5(5)
_computing_cell_refinement 'BRUKER APEX2'
_computing_data_collection 'BRUKER APEX2'
_computing_data_reduction 'Bruker SAINT'
_computing_molecular_graphics 'Ortep for Windows (Farrugia, 2012)'
_computing_structure_refinement 'SHELXL-2019/2 (Sheldrick, 2019)'
_computing_structure_solution 'SHELXT-2018/2 (Sheldrick, 2015)'
_diffrn_ambient_temperature 100(2)
_diffrn_measured_fraction_theta_full 1.000
_diffrn_measured_fraction_theta_max 1.000
_diffrn_measurement_device_type 'Bruker Kappa APEXII CCD'
_diffrn_measurement_method 'omega and phi scans'
_diffrn_radiation_type MoK\a
_diffrn_radiation_wavelength 0.71073
_diffrn_reflns_av_R_equivalents 0.0432
_diffrn_reflns_av_unetI/netI 0.0329
_diffrn_reflns_Laue_measured_fraction_full 1.000
_diffrn_reflns_Laue_measured_fraction_max 1.000
_diffrn_reflns_limit_h_max 13
_diffrn_reflns_limit_h_min 0
_diffrn_reflns_limit_k_max 13
_diffrn_reflns_limit_k_min 0
_diffrn_reflns_limit_l_max 32
_diffrn_reflns_limit_l_min 0
_diffrn_reflns_number 16962
_diffrn_reflns_point_group_measured_fraction_full 1.000
_diffrn_reflns_point_group_measured_fraction_max 1.000
_diffrn_reflns_theta_full 25.242
_diffrn_reflns_theta_max 26.019
_diffrn_reflns_theta_min 2.408
_exptl_absorpt_coefficient_mu 0.182
_exptl_absorpt_correction_T_max 1.0000
_exptl_absorpt_correction_T_min 0.8968
_exptl_absorpt_correction_type multi-scan
_exptl_absorpt_process_details
;
 Sheldrick, G.M. SADABS: Program for absorption correction
 using area detector data. University of G\"ottingen, Germany, 1996.
;
_exptl_crystal_colour Colourless
_exptl_crystal_density_diffrn 1.197
_exptl_crystal_description Prism
_exptl_crystal_F_000 1232
_exptl_crystal_size_max 0.430
_exptl_crystal_size_mid 0.250
_exptl_crystal_size_min 0.140
_refine_diff_density_max 0.416
_refine_diff_density_min -0.488
_refine_diff_density_rms 0.052
_refine_ls_extinction_method none
_refine_ls_goodness_of_fit_ref 1.030
_refine_ls_hydrogen_treatment mixed
_refine_ls_matrix_type full
_refine_ls_number_parameters 227
_refine_ls_number_reflns 3223
_refine_ls_number_restraints 4
_refine_ls_restrained_S_all 1.039
_refine_ls_R_factor_all 0.0745
_refine_ls_R_factor_gt 0.0554
_refine_ls_shift/su_max 0.000
_refine_ls_shift/su_mean 0.000
_refine_ls_structure_factor_coef Fsqd
_refine_ls_weighting_details 'w=1/[\s^2^(Fo^2^)+(0.0706P)^2^+3.1304P] where P=(Fo^2^+2Fc^2^)/3'
_refine_ls_weighting_scheme calc
_refine_ls_wR_factor_gt 0.1403
_refine_ls_wR_factor_ref 0.1561
_reflns_Friedel_coverage 0.000
_reflns_number_gt 2504
_reflns_number_total 3223
_reflns_threshold_expression 'I > 2\s(I)'
_cod_data_source_file d4dt03378g2.cif
_cod_data_source_block amineSB3
_cod_original_cell_volume 3278.4(5)
_cod_database_code 1573674
_shelx_shelxl_version_number 2019/3
_shelx_space_group_comment
;
The symmetry employed for this shelxl refinement is uniquely defined
by the following loop, which should always be used as a source of
symmetry information in preference to the above space-group names.
They are only intended as comments.
;
_shelx_estimated_absorpt_t_min 0.926
_shelx_estimated_absorpt_t_max 0.975

loop_
_space_group_symop_operation_xyz
'x, y, z'
'-x+1/2, -y, z+1/2'
'x+1/2, -y+1/2, -z'
'-x, y+1/2, -z+1/2'
'-x, -y, -z'
'x-1/2, y, -z-1/2'
'-x-1/2, y-1/2, z'
'x, -y-1/2, z-1/2'

loop_
_atom_site_label
_atom_site_type_symbol
_atom_site_fract_x
_atom_site_fract_y
_atom_site_fract_z
_atom_site_U_iso_or_equiv
_atom_site_adp_type
_atom_site_occupancy
_atom_site_site_symmetry_order
_atom_site_calc_flag
_atom_site_refinement_flags_posn
_atom_site_refinement_flags_adp
_atom_site_refinement_flags_occupancy
_atom_site_disorder_assembly
_atom_site_disorder_group
S1 S 0.23361(12) 0.95869(9) 0.01324(4) 0.0197(2) Uani 0.5 1 d D . P A 1
S1B S 0.30760(17) 0.99253(13) -0.00244(5) 0.0415(4) Uani 0.5 1 d D . P A 2
N1 N 0.33041(18) 1.06471(17) 0.10998(8) 0.0308(5) Uani 1 1 d . . . . .
B3 B 0.5106(3) 1.2706(3) 0.10597(10) 0.0361(7) Uani 1 1 d . . . . .
H3 H 0.465122 1.264164 0.067759 0.043 Uiso 1 1 calc R U . . .
B4 B 0.4514(2) 1.3558(2) 0.15690(13) 0.0375(7) Uani 1 1 d . . . . .
H4 H 0.366202 1.407722 0.152447 0.045 Uiso 1 1 calc R U . . .
B5 B 0.4882(2) 1.2833(3) 0.21520(10) 0.0346(7) Uani 1 1 d . . . . .
H5 H 0.426614 1.286653 0.249161 0.041 Uiso 1 1 calc R U . . .
B6 B 0.5714(2) 1.1563(2) 0.20078(11) 0.0306(6) Uani 1 1 d . . . . .
H6 H 0.565556 1.074434 0.224789 0.037 Uiso 1 1 calc R U . . .
B7 B 0.6698(2) 1.2687(3) 0.11216(10) 0.0335(6) Uani 1 1 d . . . . .
H7 H 0.729692 1.261407 0.077760 0.040 Uiso 1 1 calc R U . . .
B8 B 0.5875(3) 1.3984(3) 0.12681(13) 0.0428(8) Uani 1 1 d . . . . .
H8 H 0.593248 1.479512 0.102275 0.051 Uiso 1 1 calc R U . . .
B9 B 0.5737(2) 1.4068(2) 0.19475(14) 0.0422(8) Uani 1 1 d . . . . .
H9 H 0.570116 1.493415 0.215486 0.051 Uiso 1 1 calc R U . . .
B10 B 0.6471(2) 1.2828(3) 0.22162(10) 0.0331(6) Uani 1 1 d . . . . .
H10 H 0.692118 1.286847 0.260002 0.040 Uiso 1 1 calc R U . . .
B11 B 0.7067(2) 1.1989(2) 0.17057(11) 0.0272(6) Uani 1 1 d . . . . .
H11 H 0.791224 1.145800 0.174561 0.033 Uiso 1 1 calc R U . . .
B12 B 0.7085(2) 1.3542(2) 0.16658(10) 0.0251(5) Uani 1 1 d . . . . .
H12 H 0.794366 1.405930 0.168359 0.030 Uiso 1 1 calc R U . . .
C1 C 0.45791(18) 1.20596(17) 0.16082(8) 0.0204(4) Uani 1 1 d . . . . .
C2 C 0.58382(19) 1.1579(2) 0.13617(9) 0.0288(5) Uani 1 1 d . . . . .
C3 C 0.34304(19) 1.1300(2) 0.15724(9) 0.0287(5) Uani 1 1 d . . . . .
H3A H 0.342573 1.073386 0.186169 0.034 Uiso 1 1 calc R U . . .
H3B H 0.272205 1.182305 0.161258 0.034 Uiso 1 1 calc R U . . .
C4 C 0.36734(19) 0.95003(19) 0.10229(8) 0.0263(5) Uani 1 1 d . . . . .
C5 C 0.3415(3) 0.8954(2) 0.05519(10) 0.0559(9) Uani 1 1 d D . . . .
C6 C 0.3769(3) 0.7791(3) 0.04660(11) 0.0633(10) Uani 1 1 d . . . . .
H6A H 0.357957 0.742335 0.014870 0.076 Uiso 1 1 calc R U . . .
C7 C 0.4392(3) 0.7163(2) 0.08337(10) 0.0410(6) Uani 1 1 d . . . . .
H7A H 0.464459 0.637496 0.076919 0.049 Uiso 1 1 calc R U . . .
C8 C 0.4639(2) 0.7698(2) 0.12953(9) 0.0297(5) Uani 1 1 d . . . . .
H8A H 0.506179 0.727007 0.155205 0.036 Uiso 1 1 calc R U . . .
C9 C 0.42839(19) 0.88453(19) 0.13913(8) 0.0256(5) Uani 1 1 d . . . . .
H9A H 0.445921 0.919322 0.171429 0.031 Uiso 1 1 calc R U . . .
C10 C 0.3486(5) 1.0458(5) -0.02156(19) 0.0358(12) Uani 0.5 1 d D . P A 1
H10A H 0.383740 1.104574 0.001635 0.054 Uiso 0.5 1 calc R U P A 1
H10B H 0.310969 1.086096 -0.050705 0.054 Uiso 0.5 1 calc R U P A 1
H10C H 0.411986 0.992869 -0.034036 0.054 Uiso 0.5 1 calc R U P A 1
C10B C 0.1522(6) 0.9553(5) 0.0036(2) 0.0520(15) Uani 0.5 1 d D . P A 2
H10D H 0.140350 0.872386 -0.006084 0.078 Uiso 0.5 1 calc R U P A 2
H10E H 0.104353 1.006081 -0.019002 0.078 Uiso 0.5 1 calc R U P A 2
H10F H 0.126550 0.966894 0.039190 0.078 Uiso 0.5 1 calc R U P A 2
H1 H 0.285(3) 1.094(3) 0.0903(12) 0.053(9) Uiso 1 1 d . . . . .
H2 H 0.578(2) 1.082(2) 0.1192(10) 0.041(7) Uiso 1 1 d . . . . .

loop_
_atom_site_aniso_label
_atom_site_aniso_U_11
_atom_site_aniso_U_22
_atom_site_aniso_U_33
_atom_site_aniso_U_23
_atom_site_aniso_U_13
_atom_site_aniso_U_12
S1 0.0162(5) 0.0214(5) 0.0214(5) -0.0002(4) -0.0068(5) 0.0001(5)
S1B 0.0610(11) 0.0342(7) 0.0291(7) 0.0008(6) -0.0147(7) 0.0004(7)
N1 0.0330(11) 0.0267(10) 0.0327(10) -0.0093(8) -0.0139(9) 0.0031(8)
B3 0.0296(14) 0.0562(18) 0.0223(13) 0.0115(12) -0.0044(11) -0.0027(13)
B4 0.0223(13) 0.0218(13) 0.068(2) -0.0022(12) -0.0024(13) 0.0079(10)
B5 0.0224(12) 0.0536(17) 0.0278(13) -0.0196(12) 0.0054(11) -0.0091(12)
B6 0.0217(12) 0.0326(13) 0.0374(14) 0.0124(11) -0.0066(11) -0.0068(10)
B7 0.0283(13) 0.0485(16) 0.0238(12) -0.0020(11) 0.0069(11) -0.0051(12)
B8 0.0319(15) 0.0328(15) 0.064(2) 0.0249(14) -0.0059(14) 0.0000(12)
B9 0.0256(13) 0.0279(14) 0.073(2) -0.0261(14) 0.0084(14) -0.0002(11)
B10 0.0225(13) 0.0528(17) 0.0241(12) -0.0035(11) 0.0004(10) -0.0118(12)
B11 0.0167(11) 0.0203(12) 0.0445(15) 0.0034(10) -0.0018(10) -0.0012(9)
B12 0.0229(12) 0.0175(11) 0.0349(13) -0.0004(10) 0.0041(10) 0.0005(9)
C1 0.0175(10) 0.0227(10) 0.0209(10) -0.0055(8) 0.0010(8) 0.0025(8)
C2 0.0219(11) 0.0263(12) 0.0381(13) -0.0134(10) 0.0051(9) 0.0007(9)
C3 0.0197(10) 0.0312(11) 0.0353(12) -0.0130(9) -0.0003(9) -0.0024(9)
C4 0.0221(10) 0.0273(11) 0.0295(11) -0.0055(9) -0.0067(9) 0.0025(9)
C5 0.083(2) 0.0452(16) 0.0397(15) -0.0189(12) -0.0364(15) 0.0353(15)
C6 0.102(3) 0.0479(17) 0.0405(15) -0.0222(13) -0.0308(17) 0.0388(17)
C7 0.0529(16) 0.0301(12) 0.0399(14) -0.0047(10) -0.0080(12) 0.0166(11)
C8 0.0273(11) 0.0288(11) 0.0328(12) 0.0060(9) -0.0043(9) -0.0025(9)
C9 0.0249(11) 0.0282(11) 0.0238(10) 0.0002(8) -0.0022(9) -0.0074(9)
C10 0.041(3) 0.038(3) 0.029(3) 0.023(2) -0.001(2) -0.006(2)
C10B 0.068(5) 0.049(3) 0.040(3) 0.014(2) -0.016(3) -0.007(3)

loop_
_atom_type_symbol
_atom_type_description
_atom_type_scat_dispersion_real
_atom_type_scat_dispersion_imag
_atom_type_scat_source
C C 0.0033 0.0016 'International Tables Vol C Tables 4.2.6.8 and 6.1.1.4'
H H 0.0000 0.0000 'International Tables Vol C Tables 4.2.6.8 and 6.1.1.4'
B B 0.0013 0.0007 'International Tables Vol C Tables 4.2.6.8 and 6.1.1.4'
N N 0.0061 0.0033 'International Tables Vol C Tables 4.2.6.8 and 6.1.1.4'
S S 0.1246 0.1234 'International Tables Vol C Tables 4.2.6.8 and 6.1.1.4'

loop_
_geom_angle_atom_site_label_1
_geom_angle_atom_site_label_2
_geom_angle_atom_site_label_3
_geom_angle
_geom_angle_site_symmetry_1
_geom_angle_site_symmetry_3
_geom_angle_publ_flag
C5 S1 C10 92.9(2) . . ?
C10B S1B C5 89.2(2) . . ?
C4 N1 C3 125.3(2) . . ?
C2 B3 C1 57.14(13) . . ?
C2 B3 B8 103.85(18) . . ?
C1 B3 B8 104.98(19) . . ?
C2 B3 B4 103.77(18) . . ?
C1 B3 B4 58.47(14) . . ?
B8 B3 B4 60.16(17) . . ?
C2 B3 B7 58.28(15) . . ?
C1 B3 B7 105.08(18) . . ?
B8 B3 B7 59.98(16) . . ?
B4 B3 B7 108.0(2) . . ?
C1 B4 B3 59.04(14) . . ?
C1 B4 B8 105.18(18) . . ?
B3 B4 B8 59.85(18) . . ?
C1 B4 B5 58.56(14) . . ?
B3 B4 B5 107.82(18) . . ?
B8 B4 B5 107.97(19) . . ?
C1 B4 B9 104.96(18) . . ?
B3 B4 B9 108.05(19) . . ?
B8 B4 B9 60.28(17) . . ?
B5 B4 B9 59.84(17) . . ?
C1 B5 B6 60.17(14) . . ?
C1 B5 B9 105.12(19) . . ?
B6 B5 B9 107.44(18) . . ?
C1 B5 B10 105.91(18) . . ?
B6 B5 B10 59.44(15) . . ?
B9 B5 B10 59.83(16) . . ?
C1 B5 B4 58.50(14) . . ?
B6 B5 B4 108.48(18) . . ?
B9 B5 B4 60.11(17) . . ?
B10 B5 B4 108.18(19) . . ?
C2 B6 C1 57.00(13) . . ?
C2 B6 B10 105.19(17) . . ?
C1 B6 B10 105.82(18) . . ?
C2 B6 B5 104.38(18) . . ?
C1 B6 B5 58.51(13) . . ?
B10 B6 B5 60.96(16) . . ?
C2 B6 B11 58.82(14) . . ?
C1 B6 B11 105.26(17) . . ?
B10 B6 B11 60.34(14) . . ?
B5 B6 B11 108.78(18) . . ?
C2 B7 B11 58.73(14) . . ?
C2 B7 B12 104.14(17) . . ?
B11 B7 B12 59.72(14) . . ?
C2 B7 B8 104.00(18) . . ?
B11 B7 B8 107.74(19) . . ?
B12 B7 B8 60.00(16) . . ?
C2 B7 B3 58.74(15) . . ?
B11 B7 B3 108.34(18) . . ?
B12 B7 B3 107.97(19) . . ?
B8 B7 B3 59.72(17) . . ?
B3 B8 B12 108.41(19) . . ?
B3 B8 B7 60.30(17) . . ?
B12 B8 B7 59.99(15) . . ?
B3 B8 B4 59.99(16) . . ?
B12 B8 B4 108.2(2) . . ?
B7 B8 B4 108.10(19) . . ?
B3 B8 B9 107.92(19) . . ?
B12 B8 B9 59.85(16) . . ?
B7 B8 B9 107.65(19) . . ?
B4 B8 B9 59.98(17) . . ?
B10 B9 B5 60.15(16) . . ?
B10 B9 B12 60.49(14) . . ?
B5 B9 B12 108.26(18) . . ?
B10 B9 B4 108.40(18) . . ?
B5 B9 B4 60.06(16) . . ?
B12 B9 B4 107.90(19) . . ?
B10 B9 B8 108.21(18) . . ?
B5 B9 B8 107.71(19) . . ?
B12 B9 B8 59.77(16) . . ?
B4 B9 B8 59.74(17) . . ?
B6 B10 B11 60.32(15) . . ?
B6 B10 B9 107.73(18) . . ?
B11 B10 B9 107.51(19) . . ?
B6 B10 B5 59.60(15) . . ?
B11 B10 B5 107.69(17) . . ?
B9 B10 B5 60.02(16) . . ?
B6 B10 B12 107.74(18) . . ?
B11 B10 B12 59.49(14) . . ?
B9 B10 B12 59.88(15) . . ?
B5 B10 B12 107.67(19) . . ?
C2 B11 B12 104.52(17) . . ?
C2 B11 B6 58.45(14) . . ?
B12 B11 B6 108.00(18) . . ?
C2 B11 B7 58.63(15) . . ?
B12 B11 B7 60.31(15) . . ?
B6 B11 B7 108.09(17) . . ?
C2 B11 B10 104.14(17) . . ?
B12 B11 B10 60.78(14) . . ?
B6 B11 B10 59.34(15) . . ?
B7 B11 B10 108.89(18) . . ?
B11 B12 B7 59.97(15) . . ?
B11 B12 B8 107.94(18) . . ?
B7 B12 B8 60.01(17) . . ?
B11 B12 B9 107.51(18) . . ?
B7 B12 B9 108.08(19) . . ?
B8 B12 B9 60.37(18) . . ?
B11 B12 B10 59.73(15) . . ?
B7 B12 B10 107.78(17) . . ?
B8 B12 B10 108.01(18) . . ?
B9 B12 B10 59.63(17) . . ?
C3 C1 C2 120.02(16) . . ?
C3 C1 B4 121.12(17) . . ?
C2 C1 B4 110.17(17) . . ?
C3 C1 B5 120.09(17) . . ?
C2 C1 B5 109.28(17) . . ?
B4 C1 B5 62.94(16) . . ?
C3 C1 B3 118.12(18) . . ?
C2 C1 B3 61.26(15) . . ?
B4 C1 B3 62.49(17) . . ?
B5 C1 B3 114.21(18) . . ?
C3 C1 B6 117.33(17) . . ?
C2 C1 B6 60.31(14) . . ?
B4 C1 B6 113.02(17) . . ?
B5 C1 B6 61.32(16) . . ?
B3 C1 B6 113.15(17) . . ?
C1 C2 B6 62.69(13) . . ?
C1 C2 B7 112.47(18) . . ?
B6 C2 B7 114.95(18) . . ?
C1 C2 B11 112.95(17) . . ?
B6 C2 B11 62.73(15) . . ?
B7 C2 B11 62.65(15) . . ?
C1 C2 B3 61.60(14) . . ?
B6 C2 B3 115.44(18) . . ?
B7 C2 B3 62.99(16) . . ?
B11 C2 B3 115.08(18) . . ?
N1 C3 C1 114.67(18) . . ?
N1 C4 C9 123.20(19) . . ?
N1 C4 C5 118.8(2) . . ?
C9 C4 C5 118.0(2) . . ?
C6 C5 C4 119.9(2) . . ?
C6 C5 S1 118.2(2) . . ?
C4 C5 S1 120.01(18) . . ?
C6 C5 S1B 118.4(2) . . ?
C4 C5 S1B 118.58(19) . . ?
C7 C6 C5 121.1(2) . . ?
C8 C7 C6 118.9(2) . . ?
C7 C8 C9 121.0(2) . . ?
C8 C9 C4 121.0(2) . . ?

loop_
_geom_bond_atom_site_label_1
_geom_bond_atom_site_label_2
_geom_bond_distance
_geom_bond_site_symmetry_2
_geom_bond_publ_flag
S1 C5 1.774(3) . ?
S1 C10 1.851(5) . ?
S1B C10B 1.784(7) . ?
S1B C5 1.899(3) . ?
N1 C4 1.375(3) . ?
N1 C3 1.444(3) . ?
B3 C2 1.704(4) . ?
B3 C1 1.710(3) . ?
B3 B8 1.766(4) . ?
B3 B4 1.768(4) . ?
B3 B7 1.776(4) . ?
B4 C1 1.699(3) . ?
B4 B8 1.771(4) . ?
B4 B5 1.775(4) . ?
B4 B9 1.776(4) . ?
B5 C1 1.700(3) . ?
B5 B6 1.749(4) . ?
B5 B9 1.771(4) . ?
B5 B10 1.773(4) . ?
B6 C2 1.691(4) . ?
B6 C1 1.730(3) . ?
B6 B10 1.746(4) . ?
B6 B11 1.764(3) . ?
B7 C2 1.696(4) . ?
B7 B11 1.764(4) . ?
B7 B12 1.770(4) . ?
B7 B8 1.771(4) . ?
B8 B12 1.771(4) . ?
B8 B9 1.781(5) . ?
B9 B10 1.768(4) . ?
B9 B12 1.772(4) . ?
B10 B11 1.764(4) . ?
B10 B12 1.783(4) . ?
B11 C2 1.698(3) . ?
B11 B12 1.760(3) . ?
C1 C3 1.541(3) . ?
C1 C2 1.633(3) . ?
C4 C9 1.390(3) . ?
C4 C5 1.405(3) . ?
C5 C6 1.392(4) . ?
C6 C7 1.379(4) . ?
C7 C8 1.375(3) . ?
C8 C9 1.380(3) . ?
